data_7057221
loop_
_publ_author_name
'Abu-Youssef, Morsy A. M.'
'Soliman, Saied M.'
'El-Faham, Ayman'
'Albering, J\"org'
'Sharaf, Mona M.'
'Gohar, Yousry M.'
'Diana, Eliano'
'Gatterer, Karl'
'Kettle, Sidney F. A.'

_publ_section_title
;
 A new triazoloquinoxaline ligand and its polymeric 1D silver(i) complex:
 synthesis, structure, and antimicrobial activity
;
_journal_issue 9
_journal_name_full 'New Journal of Chemistry'
_journal_page_first 7197
_journal_paper_doi 10.1039/C7NJ02886E
_journal_volume 42
_journal_year 2018
_chemical_formula_moiety 'C18 H17 N5'
_chemical_formula_sum 'C18 H17 N5'
_chemical_formula_weight 303.36
_space_group_crystal_system triclinic
_space_group_IT_number 2
_space_group_name_Hall '-P 1'
_space_group_name_H-M_alt 'P -1'
_symmetry_space_group_name_Hall '-P 1'
_symmetry_space_group_name_H-M 'P -1'
_atom_sites_solution_hydrogens geom
_audit_creation_method SHELXL-2014/7
_audit_update_record
;
2018-03-21 deposited with the CCDC.
2018-03-27 downloaded from the CCDC.
;
_cell_angle_alpha 94.96(3)
_cell_angle_beta 110.83(3)
_cell_angle_gamma 116.22(3)
_cell_formula_units_Z 4
_cell_length_a 11.496(2)
_cell_length_b 12.436(3)
_cell_length_c 13.615(3)
_cell_measurement_reflns_used 3629
_cell_measurement_temperature 298(2)
_cell_measurement_theta_max 22.465
_cell_measurement_theta_min 2.910
_cell_volume 1561.7(10)
_computing_cell_refinement 'HKL Scalepack (Otwinowski & Minor 1997)'
_computing_data_collection 'maXus(Mackay et al., 1999)'
_computing_data_reduction 'Denzo and Scalepak (Otwinowski & Minor, 1997)'
_computing_molecular_graphics 'DIAMOND 3 (Brandenburg, 2003)'
_computing_publication_material 'SHELXL-97 (Sheldrick, 2008)'
_computing_structure_refinement 'SHELXL-2014/7 (Sheldrick, 2014)'
_computing_structure_solution 'SHELXS-97 (Sheldrick, 2008)'
_diffrn_ambient_temperature 298(2)
_diffrn_measured_fraction_theta_full 0.988
_diffrn_measured_fraction_theta_max 0.988
_diffrn_measurement_device '95mm CCD camera on \k-goniostat'
_diffrn_measurement_device_type KappaCCD
_diffrn_measurement_method CCD
_diffrn_radiation_type MoK\a
_diffrn_radiation_wavelength 0.71073
_diffrn_reflns_av_R_equivalents 0.0547
_diffrn_reflns_av_unetI/netI 0.0928
_diffrn_reflns_Laue_measured_fraction_full 0.988
_diffrn_reflns_Laue_measured_fraction_max 0.988
_diffrn_reflns_limit_h_max 12
_diffrn_reflns_limit_h_min -11
_diffrn_reflns_limit_k_max 13
_diffrn_reflns_limit_k_min -13
_diffrn_reflns_limit_l_max 14
_diffrn_reflns_limit_l_min -14
_diffrn_reflns_number 6891
_diffrn_reflns_point_group_measured_fraction_full 0.988
_diffrn_reflns_point_group_measured_fraction_max 0.988
_diffrn_reflns_theta_full 22.453
_diffrn_reflns_theta_max 22.453
_diffrn_reflns_theta_min 3.090
_exptl_absorpt_coefficient_mu 0.081
_exptl_absorpt_correction_T_max 0.9731
_exptl_absorpt_correction_T_min 0.9365
_exptl_absorpt_correction_type multi-scan
_exptl_absorpt_process_details 'SORTAV (Blessing 1995)'
_exptl_crystal_colour Violet
_exptl_crystal_density_diffrn 1.290
_exptl_crystal_description 'Prismatic '
_exptl_crystal_F_000 640
_exptl_crystal_size_max 0.300
_exptl_crystal_size_mid 0.210
_exptl_crystal_size_min 0.200
_refine_diff_density_max 0.154
_refine_diff_density_min -0.143
_refine_diff_density_rms 0.035
_refine_ls_extinction_coef 0.0078(12)
_refine_ls_extinction_expression Fc^*^=kFc[1+0.001xFc^2^\l^3^/sin(2\q)]^-1/4^
_refine_ls_extinction_method 'SHELXL-2014/7 (Sheldrick 2014'
_refine_ls_goodness_of_fit_ref 1.007
_refine_ls_hydrogen_treatment constr
_refine_ls_matrix_type full
_refine_ls_number_parameters 420
_refine_ls_number_reflns 4030
_refine_ls_number_restraints 0
_refine_ls_restrained_S_all 1.007
_refine_ls_R_factor_all 0.1170
_refine_ls_R_factor_gt 0.0515
_refine_ls_shift/su_max 0.000
_refine_ls_shift/su_mean 0.000
_refine_ls_structure_factor_coef Fsqd
_refine_ls_weighting_details 'w=1/[\s^2^(Fo^2^)+(0.0345P)^2^+0.3011P] where P=(Fo^2^+2Fc^2^)/3'
_refine_ls_weighting_scheme calc
_refine_ls_wR_factor_gt 0.1009
_refine_ls_wR_factor_ref 0.1257
_reflns_Friedel_coverage 0.000
_reflns_number_gt 2312
_reflns_number_total 4030
_reflns_threshold_expression 'I > 2\s(I)'
_cod_data_source_file c7nj02886e2.cif
_cod_data_source_block ligand
_cod_depositor_comments 'Adding full bibliography for 7057220--7057221.cif.'
_cod_database_code 7057221
_shelx_shelxl_version_number 2014/7
_shelx_space_group_comment
;
The symmetry employed for this shelxl refinement is uniquely defined
by the following loop, which should always be used as a source of
symmetry information in preference to the above space-group names.
They are only intended as comments.
;
_shelx_estimated_absorpt_t_min 0.976
_shelx_estimated_absorpt_t_max 0.984

loop_
_space_group_symop_operation_xyz
'x, y, z'
'-x, -y, -z'

loop_
_atom_site_label
_atom_site_type_symbol
_atom_site_fract_x
_atom_site_fract_y
_atom_site_fract_z
_atom_site_U_iso_or_equiv
_atom_site_adp_type
_atom_site_occupancy
_atom_site_site_symmetry_order
_atom_site_calc_flag
_atom_site_refinement_flags_posn
_atom_site_refinement_flags_adp
C1 C 0.2346(4) 1.0597(3) 0.2895(3) 0.0493(9) Uani 1 1 d . .
C2 C 0.2046(3) 0.9521(3) 0.4055(3) 0.0478(9) Uani 1 1 d . .
C3 C 0.2281(4) 0.8766(3) 0.4748(3) 0.0524(9) Uani 1 1 d . .
C4 C 0.3807(3) 0.8617(3) 0.4068(3) 0.0506(9) Uani 1 1 d . .
C5 C 0.3619(3) 0.9324(3) 0.3347(3) 0.0441(9) Uani 1 1 d . .
C6 C 0.4227(3) 0.9483(3) 0.2617(3) 0.0538(10) Uani 1 1 d . .
H6 H 0.4052 0.9919 0.2114 0.065 Uiso 1 1 calc R U
C7 C 0.5088(4) 0.8990(4) 0.2645(3) 0.0687(12) Uani 1 1 d . .
H7 H 0.5514 0.9103 0.2167 0.082 Uiso 1 1 calc R U
C8 C 0.5329(4) 0.8329(4) 0.3374(4) 0.0745(13) Uani 1 1 d . .
H8 H 0.5934 0.8014 0.3396 0.089 Uiso 1 1 calc R U
C9 C 0.4690(4) 0.8128(3) 0.4070(3) 0.0670(11) Uani 1 1 d . .
H9 H 0.4846 0.7662 0.4547 0.080 Uiso 1 1 calc R U
C10 C 0.4326(4) 1.2188(4) 0.2713(3) 0.0726(11) Uani 1 1 d . .
H10A H 0.4334 1.2884 0.3086 0.109 Uiso 1 1 calc R U
H10B H 0.4676 1.2414 0.2175 0.109 Uiso 1 1 calc R U
H10C H 0.4938 1.1968 0.3235 0.109 Uiso 1 1 calc R U
C11 C 0.1857(4) 1.1389(4) 0.1356(3) 0.0830(13) Uani 1 1 d . .
H11A H 0.0904 1.0663 0.1019 0.124 Uiso 1 1 calc R U
H11B H 0.2180 1.1606 0.0804 0.124 Uiso 1 1 calc R U
H11C H 0.1837 1.2076 0.1714 0.124 Uiso 1 1 calc R U
C12 C 0.1439(4) 0.8394(3) 0.5416(3) 0.0694(11) Uani 1 1 d . .
H12A H 0.1392 0.9100 0.5722 0.083 Uiso 1 1 calc R U
H12B H 0.1916 0.8146 0.6018 0.083 Uiso 1 1 calc R U
C13 C -0.0075(4) 0.7310(3) 0.4679(3) 0.0517(9) Uani 1 1 d . .
C14 C -0.1250(5) 0.7476(4) 0.4300(3) 0.0667(11) Uani 1 1 d . .
H14 H -0.1133 0.8257 0.4535 0.080 Uiso 1 1 calc R U
C15 C -0.2604(4) 0.6488(4) 0.3571(4) 0.0721(12) Uani 1 1 d . .
H15 H -0.3385 0.6615 0.3324 0.086 Uiso 1 1 calc R U
C16 C -0.2809(4) 0.5334(4) 0.3211(3) 0.0649(11) Uani 1 1 d . .
H16 H -0.3717 0.4680 0.2708 0.078 Uiso 1 1 calc R U
C17 C -0.1659(4) 0.5153(4) 0.3601(3) 0.0635(11) Uani 1 1 d . .
H17 H -0.1790 0.4363 0.3376 0.076 Uiso 1 1 calc R U
C18 C -0.0306(4) 0.6129(4) 0.4323(3) 0.0557(10) Uani 1 1 d . .
H18 H 0.0466 0.5990 0.4575 0.067 Uiso 1 1 calc R U
C19 C 0.2556(4) 0.5016(3) 0.2359(3) 0.0484(9) Uani 1 1 d . .
C20 C 0.2976(3) 0.5707(3) 0.1041(3) 0.0449(9) Uani 1 1 d . .
C21 C 0.2876(3) 0.6317(3) 0.0196(3) 0.0469(9) Uani 1 1 d . .
C22 C 0.1301(3) 0.6767(3) 0.0578(3) 0.0414(8) Uani 1 1 d . .
C23 C 0.1339(3) 0.6203(3) 0.1422(3) 0.0403(8) Uani 1 1 d . .
C24 C 0.0604(3) 0.6253(3) 0.2027(3) 0.0481(9) Uani 1 1 d . .
H24 H 0.0653 0.5896 0.2603 0.058 Uiso 1 1 calc R U
C25 C -0.0194(4) 0.6831(3) 0.1771(3) 0.0535(10) Uani 1 1 d . .
H25 H -0.0705 0.6847 0.2164 0.064 Uiso 1 1 calc R U
C26 C -0.0248(4) 0.7388(3) 0.0939(3) 0.0569(10) Uani 1 1 d . .
H26 H -0.0786 0.7784 0.0776 0.068 Uiso 1 1 calc R U
C27 C 0.0493(3) 0.7359(3) 0.0352(3) 0.0541(10) Uani 1 1 d . .
H27 H 0.0456 0.7741 -0.0208 0.065 Uiso 1 1 calc R U
C28 C 0.3025(4) 0.4649(4) 0.4112(3) 0.0833(13) Uani 1 1 d . .
H28A H 0.2999 0.3874 0.3924 0.125 Uiso 1 1 calc R U
H28B H 0.2726 0.4659 0.4686 0.125 Uiso 1 1 calc R U
H28C H 0.3990 0.5336 0.4361 0.125 Uiso 1 1 calc R U
C29 C 0.0558(4) 0.3712(3) 0.2725(3) 0.0697(11) Uani 1 1 d . .
H29A H -0.0048 0.3763 0.2053 0.105 Uiso 1 1 calc R U
H29B H 0.0203 0.3746 0.3260 0.105 Uiso 1 1 calc R U
H29C H 0.0551 0.2938 0.2590 0.105 Uiso 1 1 calc R U
C30 C 0.3790(4) 0.6431(3) -0.0405(3) 0.0619(11) Uani 1 1 d . .
H30A H 0.3303 0.6450 -0.1144 0.074 Uiso 1 1 calc R U
H30B H 0.3908 0.5706 -0.0460 0.074 Uiso 1 1 calc R U
C31 C 0.5262(4) 0.7613(4) 0.0192(3) 0.0509(9) Uani 1 1 d . .
C32 C 0.5498(5) 0.8718(4) -0.0059(3) 0.0703(12) Uani 1 1 d . .
H32 H 0.4765 0.8733 -0.0630 0.084 Uiso 1 1 calc R U
C33 C 0.6828(6) 0.9812(4) 0.0537(4) 0.0849(14) Uani 1 1 d . .
H33 H 0.6983 1.0554 0.0361 0.102 Uiso 1 1 calc R U
C34 C 0.7913(5) 0.9798(4) 0.1387(4) 0.0816(13) Uani 1 1 d . .
H34 H 0.8800 1.0530 0.1790 0.098 Uiso 1 1 calc R U
C35 C 0.7680(4) 0.8703(4) 0.1635(3) 0.0688(11) Uani 1 1 d . .
H35 H 0.8411 0.8693 0.2211 0.083 Uiso 1 1 calc R U
C36 C 0.6373(4) 0.7614(4) 0.1041(3) 0.0600(10) Uani 1 1 d . .
H36 H 0.6235 0.6872 0.1211 0.072 Uiso 1 1 calc R U
N1 N 0.1442(3) 1.0734(3) 0.3199(3) 0.0617(9) Uani 1 1 d . .
N2 N 0.1234(3) 1.0036(3) 0.3936(3) 0.0622(9) Uani 1 1 d . .
N3 N 0.2757(3) 0.9825(2) 0.3405(2) 0.0442(7) Uani 1 1 d . .
N4 N 0.3136(3) 0.8347(3) 0.4768(2) 0.0559(8) Uani 1 1 d . .
N5 N 0.2848(3) 1.1114(3) 0.2167(2) 0.0563(8) Uani 1 1 d . .
N6 N 0.3510(3) 0.4771(3) 0.2248(3) 0.0619(9) Uani 1 1 d . .
N7 N 0.3780(3) 0.5206(3) 0.1406(3) 0.0615(8) Uani 1 1 d . .
N8 N 0.2180(3) 0.5629(2) 0.1614(2) 0.0427(7) Uani 1 1 d . .
N9 N 0.2069(3) 0.6814(3) -0.0039(2) 0.0496(8) Uani 1 1 d . .
N10 N 0.2040(3) 0.4766(3) 0.3139(2) 0.0566(8) Uani 1 1 d . .

loop_
_atom_site_aniso_label
_atom_site_aniso_U_11
_atom_site_aniso_U_22
_atom_site_aniso_U_33
_atom_site_aniso_U_23
_atom_site_aniso_U_13
_atom_site_aniso_U_12
C1 0.042(2) 0.048(2) 0.051(2) 0.014(2) 0.016(2) 0.022(2)
C2 0.037(2) 0.043(2) 0.050(2) 0.0081(19) 0.0181(19) 0.0119(19)
C3 0.050(2) 0.042(2) 0.040(2) 0.0050(19) 0.0138(19) 0.009(2)
C4 0.043(2) 0.035(2) 0.052(2) 0.0025(19) 0.0088(19) 0.0141(19)
C5 0.039(2) 0.035(2) 0.043(2) -0.0007(18) 0.0095(18) 0.0157(18)
C6 0.047(2) 0.053(3) 0.048(2) -0.0003(19) 0.017(2) 0.022(2)
C7 0.054(3) 0.065(3) 0.074(3) -0.002(2) 0.024(2) 0.027(2)
C8 0.058(3) 0.062(3) 0.085(4) -0.012(3) 0.016(3) 0.035(2)
C9 0.060(3) 0.046(3) 0.071(3) 0.003(2) 0.006(2) 0.028(2)
C10 0.073(3) 0.059(3) 0.079(3) 0.024(2) 0.040(3) 0.022(3)
C11 0.094(3) 0.098(4) 0.073(3) 0.046(3) 0.032(3) 0.061(3)
C12 0.074(3) 0.059(3) 0.050(3) 0.014(2) 0.027(2) 0.014(2)
C13 0.062(3) 0.050(3) 0.045(2) 0.020(2) 0.029(2) 0.024(2)
C14 0.076(3) 0.050(3) 0.088(3) 0.026(2) 0.049(3) 0.033(3)
C15 0.062(3) 0.072(3) 0.098(4) 0.038(3) 0.041(3) 0.039(3)
C16 0.054(3) 0.061(3) 0.071(3) 0.022(2) 0.029(2) 0.021(2)
C17 0.074(3) 0.048(3) 0.073(3) 0.021(2) 0.038(3) 0.029(3)
C18 0.058(3) 0.058(3) 0.057(3) 0.025(2) 0.027(2) 0.032(2)
C19 0.041(2) 0.043(2) 0.048(2) 0.0107(19) 0.0120(19) 0.0174(19)
C20 0.037(2) 0.041(2) 0.046(2) 0.0046(18) 0.0156(19) 0.0142(19)
C21 0.040(2) 0.046(2) 0.037(2) 0.0018(18) 0.0109(18) 0.0152(19)
C22 0.0365(19) 0.039(2) 0.036(2) 0.0061(18) 0.0119(18) 0.0133(18)
C23 0.0319(19) 0.036(2) 0.039(2) 0.0062(17) 0.0080(17) 0.0129(17)
C24 0.049(2) 0.048(2) 0.043(2) 0.0113(18) 0.0190(19) 0.021(2)
C25 0.053(2) 0.059(3) 0.055(3) 0.015(2) 0.028(2) 0.031(2)
C26 0.057(2) 0.060(3) 0.058(3) 0.017(2) 0.022(2) 0.035(2)
C27 0.054(2) 0.060(3) 0.050(2) 0.022(2) 0.021(2) 0.031(2)
C28 0.099(3) 0.094(4) 0.056(3) 0.038(3) 0.022(3) 0.055(3)
C29 0.073(3) 0.067(3) 0.072(3) 0.027(2) 0.040(2) 0.029(3)
C30 0.066(3) 0.074(3) 0.047(2) 0.012(2) 0.030(2) 0.035(3)
C31 0.050(2) 0.061(3) 0.052(2) 0.016(2) 0.031(2) 0.030(2)
C32 0.079(3) 0.085(4) 0.081(3) 0.045(3) 0.052(3) 0.052(3)
C33 0.095(4) 0.064(3) 0.137(5) 0.049(3) 0.081(4) 0.045(3)
C34 0.061(3) 0.070(4) 0.118(4) 0.025(3) 0.049(3) 0.029(3)
C35 0.050(3) 0.073(3) 0.085(3) 0.020(3) 0.031(3) 0.032(3)
C36 0.058(3) 0.058(3) 0.074(3) 0.021(2) 0.038(2) 0.030(3)
N1 0.054(2) 0.061(2) 0.079(2) 0.0261(19) 0.0343(19) 0.0322(18)
N2 0.057(2) 0.063(2) 0.071(2) 0.0220(19) 0.0356(18) 0.0283(19)
N3 0.0374(16) 0.0412(18) 0.0451(18) 0.0093(15) 0.0168(15) 0.0148(15)
N4 0.0477(18) 0.041(2) 0.046(2) 0.0080(15) 0.0037(16) 0.0107(16)
N5 0.053(2) 0.050(2) 0.059(2) 0.0212(17) 0.0226(18) 0.0213(18)
N6 0.059(2) 0.062(2) 0.075(2) 0.0315(19) 0.0313(19) 0.0350(18)
N7 0.056(2) 0.061(2) 0.076(2) 0.0236(19) 0.0312(18) 0.0333(18)
N8 0.0385(16) 0.0387(18) 0.0437(18) 0.0103(15) 0.0147(15) 0.0168(15)
N9 0.0466(17) 0.057(2) 0.0394(18) 0.0115(15) 0.0169(15) 0.0242(17)
N10 0.058(2) 0.059(2) 0.050(2) 0.0247(17) 0.0208(17) 0.0270(18)

loop_
_atom_type_symbol
_atom_type_description
_atom_type_scat_dispersion_real
_atom_type_scat_dispersion_imag
_atom_type_scat_source
C C 0.0033 0.0016 'International Tables Vol C Tables 4.2.6.8 and 6.1.1.4'
H H 0.0000 0.0000 'International Tables Vol C Tables 4.2.6.8 and 6.1.1.4'
N N 0.0061 0.0033 'International Tables Vol C Tables 4.2.6.8 and 6.1.1.4'

loop_
_geom_angle_atom_site_label_1
_geom_angle_atom_site_label_2
_geom_angle_atom_site_label_3
_geom_angle
N1 C1 N3 110.4(3)
N1 C1 N5 127.5(3)
N3 C1 N5 122.1(3)
N2 C2 N3 110.8(3)
N2 C2 C3 129.7(3)
N3 C2 C3 119.4(3)
N4 C3 C2 121.4(3)
N4 C3 C12 119.9(3)
C2 C3 C12 118.6(3)
C9 C4 C5 117.7(4)
C9 C4 N4 118.3(4)
C5 C4 N4 124.0(3)
C6 C5 C4 121.3(3)
C6 C5 N3 123.4(3)
C4 C5 N3 115.2(3)
C7 C6 C5 119.1(4)
C7 C6 H6 120.4
C5 C6 H6 120.4
C6 C7 C8 120.5(4)
C6 C7 H7 119.7
C8 C7 H7 119.7
C9 C8 C7 120.7(4)
C9 C8 H8 119.6
C7 C8 H8 119.6
C8 C9 C4 120.5(4)
C8 C9 H9 119.8
C4 C9 H9 119.8
N5 C10 H10A 109.5
N5 C10 H10B 109.5
H10A C10 H10B 109.5
N5 C10 H10C 109.5
H10A C10 H10C 109.5
H10B C10 H10C 109.5
N5 C11 H11A 109.5
N5 C11 H11B 109.5
H11A C11 H11B 109.5
N5 C11 H11C 109.5
H11A C11 H11C 109.5
H11B C11 H11C 109.5
C3 C12 C13 109.0(3)
C3 C12 H12A 109.9
C13 C12 H12A 109.9
C3 C12 H12B 109.9
C13 C12 H12B 109.9
H12A C12 H12B 108.3
C14 C13 C18 117.7(4)
C14 C13 C12 121.8(4)
C18 C13 C12 120.4(3)
C13 C14 C15 120.6(4)
C13 C14 H14 119.7
C15 C14 H14 119.7
C16 C15 C14 121.0(4)
C16 C15 H15 119.5
C14 C15 H15 119.5
C15 C16 C17 118.9(4)
C15 C16 H16 120.6
C17 C16 H16 120.6
C16 C17 C18 120.6(4)
C16 C17 H17 119.7
C18 C17 H17 119.7
C17 C18 C13 121.1(3)
C17 C18 H18 119.4
C13 C18 H18 119.4
N6 C19 N8 110.2(3)
N6 C19 N10 126.0(3)
N8 C19 N10 123.8(3)
N7 C20 N8 111.3(3)
N7 C20 C21 129.3(3)
N8 C20 C21 119.4(3)
N9 C21 C20 121.8(3)
N9 C21 C30 119.2(3)
C20 C21 C30 118.9(3)
C27 C22 C23 118.3(3)
C27 C22 N9 117.6(3)
C23 C22 N9 124.1(3)
C24 C23 C22 120.4(3)
C24 C23 N8 124.1(3)
C22 C23 N8 115.5(3)
C25 C24 C23 119.6(3)
C25 C24 H24 120.2
C23 C24 H24 120.2
C24 C25 C26 120.8(3)
C24 C25 H25 119.6
C26 C25 H25 119.6
C27 C26 C25 119.8(3)
C27 C26 H26 120.1
C25 C26 H26 120.1
C26 C27 C22 121.1(3)
C26 C27 H27 119.5
C22 C27 H27 119.5
N10 C28 H28A 109.5
N10 C28 H28B 109.5
H28A C28 H28B 109.5
N10 C28 H28C 109.5
H28A C28 H28C 109.5
H28B C28 H28C 109.5
N10 C29 H29A 109.5
N10 C29 H29B 109.5
H29A C29 H29B 109.5
N10 C29 H29C 109.5
H29A C29 H29C 109.5
H29B C29 H29C 109.5
C21 C30 C31 110.8(3)
C21 C30 H30A 109.5
C31 C30 H30A 109.5
C21 C30 H30B 109.5
C31 C30 H30B 109.5
H30A C30 H30B 108.1
C32 C31 C36 118.8(4)
C32 C31 C30 120.8(4)
C36 C31 C30 120.4(4)
C31 C32 C33 120.3(4)
C31 C32 H32 119.9
C33 C32 H32 119.9
C34 C33 C32 120.2(4)
C34 C33 H33 119.9
C32 C33 H33 119.9
C35 C34 C33 119.5(4)
C35 C34 H34 120.2
C33 C34 H34 120.2
C34 C35 C36 120.6(4)
C34 C35 H35 119.7
C36 C35 H35 119.7
C35 C36 C31 120.6(4)
C35 C36 H36 119.7
C31 C36 H36 119.7
C1 N1 N2 107.7(3)
C2 N2 N1 106.8(3)
C2 N3 C1 104.3(3)
C2 N3 C5 121.0(3)
C1 N3 C5 134.6(3)
C3 N4 C4 118.7(3)
C1 N5 C11 113.5(3)
C1 N5 C10 113.2(3)
C11 N5 C10 112.2(3)
C19 N6 N7 108.3(3)
C20 N7 N6 106.6(3)
C20 N8 C19 103.7(3)
C20 N8 C23 120.8(3)
C19 N8 C23 135.3(3)
C21 N9 C22 118.3(3)
C19 N10 C29 115.4(3)
C19 N10 C28 113.1(3)
C29 N10 C28 110.7(3)

loop_
_geom_bond_atom_site_label_1
_geom_bond_atom_site_label_2
_geom_bond_distance
C1 N1 1.315(4)
C1 N3 1.382(4)
C1 N5 1.385(4)
C2 N2 1.321(4)
C2 N3 1.376(4)
C2 C3 1.430(5)
C3 N4 1.294(4)
C3 C12 1.511(4)
C4 C9 1.395(5)
C4 C5 1.397(4)
C4 N4 1.402(4)
C5 C6 1.387(4)
C5 N3 1.403(4)
C6 C7 1.367(4)
C6 H6 0.9300
C7 C8 1.373(5)
C7 H7 0.9300
C8 C9 1.369(5)
C8 H8 0.9300
C9 H9 0.9300
C10 N5 1.466(4)
C10 H10A 0.9600
C10 H10B 0.9600
C10 H10C 0.9600
C11 N5 1.466(4)
C11 H11A 0.9600
C11 H11B 0.9600
C11 H11C 0.9600
C12 C13 1.518(5)
C12 H12A 0.9700
C12 H12B 0.9700
C13 C14 1.379(5)
C13 C18 1.381(4)
C14 C15 1.384(5)
C14 H14 0.9300
C15 C16 1.361(5)
C15 H15 0.9300
C16 C17 1.366(5)
C16 H16 0.9300
C17 C18 1.377(5)
C17 H17 0.9300
C18 H18 0.9300
C19 N6 1.313(4)
C19 N8 1.382(4)
C19 N10 1.384(4)
C20 N7 1.313(4)
C20 N8 1.378(4)
C20 C21 1.431(4)
C21 N9 1.294(4)
C21 C30 1.514(4)
C22 C27 1.393(4)
C22 C23 1.395(4)
C22 N9 1.406(4)
C23 C24 1.389(4)
C23 N8 1.405(4)
C24 C25 1.371(4)
C24 H24 0.9300
C25 C26 1.375(4)
C25 H25 0.9300
C26 C27 1.369(4)
C26 H26 0.9300
C27 H27 0.9300
C28 N10 1.474(4)
C28 H28A 0.9600
C28 H28B 0.9600
C28 H28C 0.9600
C29 N10 1.467(4)
C29 H29A 0.9600
C29 H29B 0.9600
C29 H29C 0.9600
C30 C31 1.518(5)
C30 H30A 0.9700
C30 H30B 0.9700
C31 C32 1.377(5)
C31 C36 1.384(5)
C32 C33 1.391(6)
C32 H32 0.9300
C33 C34 1.376(5)
C33 H33 0.9300
C34 C35 1.364(5)
C34 H34 0.9300
C35 C36 1.376(5)
C35 H35 0.9300
C36 H36 0.9300
N1 N2 1.398(4)
N6 N7 1.383(4)

loop_
_geom_torsion_atom_site_label_1
_geom_torsion_atom_site_label_2
_geom_torsion_atom_site_label_3
_geom_torsion_atom_site_label_4
_geom_torsion
N2 C2 C3 N4 -179.2(3)
N3 C2 C3 N4 -0.9(5)
N2 C2 C3 C12 4.5(5)
N3 C2 C3 C12 -177.2(3)
C9 C4 C5 C6 3.3(5)
N4 C4 C5 C6 -175.2(3)
C9 C4 C5 N3 -178.1(3)
N4 C4 C5 N3 3.5(5)
C4 C5 C6 C7 -3.4(5)
N3 C5 C6 C7 178.1(3)
C5 C6 C7 C8 1.0(5)
C6 C7 C8 C9 1.4(6)
C7 C8 C9 C4 -1.5(6)
C5 C4 C9 C8 -0.8(5)
N4 C4 C9 C8 177.7(3)
N4 C3 C12 C13 -97.4(4)
C2 C3 C12 C13 79.0(4)
C3 C12 C13 C14 -104.5(4)
C3 C12 C13 C18 72.3(4)
C18 C13 C14 C15 -1.1(5)
C12 C13 C14 C15 175.7(3)
C13 C14 C15 C16 -0.1(6)
C14 C15 C16 C17 1.5(6)
C15 C16 C17 C18 -1.8(5)
C16 C17 C18 C13 0.5(5)
C14 C13 C18 C17 0.9(5)
C12 C13 C18 C17 -176.0(3)
N7 C20 C21 N9 -177.0(3)
N8 C20 C21 N9 0.8(5)
N7 C20 C21 C30 0.3(5)
N8 C20 C21 C30 178.2(3)
C27 C22 C23 C24 -1.0(5)
N9 C22 C23 C24 176.8(3)
C27 C22 C23 N8 -179.6(3)
N9 C22 C23 N8 -1.8(4)
C22 C23 C24 C25 1.8(5)
N8 C23 C24 C25 -179.8(3)
C23 C24 C25 C26 -1.6(5)
C24 C25 C26 C27 0.5(5)
C25 C26 C27 C22 0.3(5)
C23 C22 C27 C26 0.0(5)
N9 C22 C27 C26 -178.0(3)
N9 C21 C30 C31 89.4(4)
C20 C21 C30 C31 -88.0(4)
C21 C30 C31 C32 -91.2(4)
C21 C30 C31 C36 85.5(4)
C36 C31 C32 C33 -0.4(5)
C30 C31 C32 C33 176.3(3)
C31 C32 C33 C34 -0.4(6)
C32 C33 C34 C35 0.5(6)
C33 C34 C35 C36 0.3(6)
C34 C35 C36 C31 -1.1(5)
C32 C31 C36 C35 1.2(5)
C30 C31 C36 C35 -175.5(3)
N3 C1 N1 N2 0.0(4)
N5 C1 N1 N2 179.5(3)
N3 C2 N2 N1 -1.5(4)
C3 C2 N2 N1 176.9(3)
C1 N1 N2 C2 0.9(4)
N2 C2 N3 C1 1.5(4)
C3 C2 N3 C1 -177.1(3)
N2 C2 N3 C5 -176.3(3)
C3 C2 N3 C5 5.1(4)
N1 C1 N3 C2 -0.9(4)
N5 C1 N3 C2 179.6(3)
N1 C1 N3 C5 176.4(3)
N5 C1 N3 C5 -3.0(6)
C6 C5 N3 C2 172.5(3)
C4 C5 N3 C2 -6.1(4)
C6 C5 N3 C1 -4.5(5)
C4 C5 N3 C1 176.9(3)
C2 C3 N4 C4 -1.8(5)
C12 C3 N4 C4 174.5(3)
C9 C4 N4 C3 -178.0(3)
C5 C4 N4 C3 0.4(5)
N1 C1 N5 C11 -26.2(5)
N3 C1 N5 C11 153.1(3)
N1 C1 N5 C10 103.1(4)
N3 C1 N5 C10 -77.5(4)
N8 C19 N6 N7 -0.8(4)
N10 C19 N6 N7 -177.7(3)
N8 C20 N7 N6 0.3(4)
C21 C20 N7 N6 178.3(3)
C19 N6 N7 C20 0.3(4)
N7 C20 N8 C19 -0.8(4)
C21 C20 N8 C19 -179.0(3)
N7 C20 N8 C23 174.5(3)
C21 C20 N8 C23 -3.7(4)
N6 C19 N8 C20 1.0(4)
N10 C19 N8 C20 177.9(3)
N6 C19 N8 C23 -173.3(3)
N10 C19 N8 C23 3.6(6)
C24 C23 N8 C20 -174.5(3)
C22 C23 N8 C20 4.0(4)
C24 C23 N8 C19 -1.0(5)
C22 C23 N8 C19 177.5(3)
C20 C21 N9 C22 1.4(5)
C30 C21 N9 C22 -176.0(3)
C27 C22 N9 C21 176.9(3)
C23 C22 N9 C21 -0.9(5)
N6 C19 N10 C29 -106.4(4)
N8 C19 N10 C29 77.2(4)
N6 C19 N10 C28 22.5(5)
N8 C19 N10 C28 -153.9(3)
